data_4517179
loop_
_publ_author_name
'Korvorapun, Korkit'
'Kuniyil, Rositha'
'Ackermann, Lutz'

_publ_section_title
;
 Late-Stage Diversification by Selectivity Switch in meta-C--H Activation:
 Evidence for Singlet Stabilization
;
_journal_name_full 'ACS Catalysis'
_journal_page_first 435
_journal_paper_doi 10.1021/acscatal.9b04592
_journal_year 2019
_chemical_formula_moiety 'C34 H33 B F2 N6'
_chemical_formula_sum 'C34 H33 B F2 N6'
_chemical_formula_weight 574.47
_space_group_crystal_system triclinic
_space_group_IT_number 2
_space_group_name_Hall '-P 1'
_space_group_name_H-M_alt 'P -1'
_atom_sites_solution_hydrogens geom
_atom_sites_solution_primary dual
_audit_creation_date 2018-07-30
_audit_creation_method
;
Olex2 1.2
(compiled 2018.05.29 svn.r3508 for OlexSys, GUI svn.r5506)
;
_cell_angle_alpha 94.418(2)
_cell_angle_beta 94.020(3)
_cell_angle_gamma 90.953(3)
_cell_formula_units_Z 4
_cell_length_a 10.4593(10)
_cell_length_b 16.8136(17)
_cell_length_c 16.9094(11)
_cell_measurement_reflns_used 2955
_cell_measurement_temperature 100.0
_cell_measurement_theta_max 27.80
_cell_measurement_theta_min 2.28
_cell_volume 2956.8(5)
_computing_cell_refinement 'SAINT V8.38A (?, 2016)'
_computing_data_reduction 'SAINT V8.38A (?, 2016)'
_computing_molecular_graphics 'Olex2 (Dolomanov et al., 2009)'
_computing_publication_material 'Olex2 (Dolomanov et al., 2009)'
_computing_structure_refinement 'XL (Sheldrick, 2008)'
_computing_structure_solution 'XT (Sheldrick, 2015)'
_diffrn_ambient_temperature 100.0
_diffrn_measured_fraction_theta_full 0.997
_diffrn_measured_fraction_theta_max 0.991
_diffrn_measurement_device_type 'Bruker APEX-II CCD'
_diffrn_measurement_method '\f and \w scans'
_diffrn_radiation_type MoK\a
_diffrn_radiation_wavelength 0.71073
_diffrn_reflns_av_R_equivalents 0.0389
_diffrn_reflns_av_unetI/netI 0.0271
_diffrn_reflns_Laue_measured_fraction_full 0.997
_diffrn_reflns_Laue_measured_fraction_max 0.991
_diffrn_reflns_limit_h_max 15
_diffrn_reflns_limit_h_min -14
_diffrn_reflns_limit_k_max 24
_diffrn_reflns_limit_k_min -24
_diffrn_reflns_limit_l_max 24
_diffrn_reflns_limit_l_min -24
_diffrn_reflns_number 108206
_diffrn_reflns_point_group_measured_fraction_full 0.997
_diffrn_reflns_point_group_measured_fraction_max 0.991
_diffrn_reflns_theta_full 25.242
_diffrn_reflns_theta_max 30.670
_diffrn_reflns_theta_min 2.323
_diffrn_standards_number 0
_exptl_absorpt_coefficient_mu 0.086
_exptl_absorpt_correction_T_max 0.8749
_exptl_absorpt_correction_T_min 0.8261
_exptl_absorpt_correction_type multi-scan
_exptl_absorpt_process_details
'SADABS-2016/2 (Bruker,2016/2) was used for absorption correction. wR2(int) was 0.1121 before and 0.0587 after correction. The Ratio of minimum to maximum transmission is 0.9442. The \l/2 correction factor is Not present.'
_exptl_crystal_colour yellow
_exptl_crystal_colour_primary yellow
_exptl_crystal_density_diffrn 1.290
_exptl_crystal_description block
_exptl_crystal_F_000 1208
_exptl_crystal_recrystallization_method
'The material was recrystallised from a mixture of DCM and hexane  by solvent layering'
_exptl_crystal_size_max 0.607
_exptl_crystal_size_mid 0.465
_exptl_crystal_size_min 0.242
_refine_diff_density_max 0.409
_refine_diff_density_min -0.389
_refine_diff_density_rms 0.052
_refine_ls_extinction_method none
_refine_ls_goodness_of_fit_ref 1.031
_refine_ls_hydrogen_treatment constr
_refine_ls_matrix_type full
_refine_ls_number_parameters 787
_refine_ls_number_reflns 18151
_refine_ls_number_restraints 0
_refine_ls_restrained_S_all 1.031
_refine_ls_R_factor_all 0.0569
_refine_ls_R_factor_gt 0.0464
_refine_ls_shift/su_max 0.001
_refine_ls_shift/su_mean 0.000
_refine_ls_structure_factor_coef Fsqd
_refine_ls_weighting_details 'w=1/[\s^2^(Fo^2^)+(0.0644P)^2^+1.1926P] where P=(Fo^2^+2Fc^2^)/3'
_refine_ls_weighting_scheme calc
_refine_ls_wR_factor_gt 0.1217
_refine_ls_wR_factor_ref 0.1302
_reflns_Friedel_coverage 0.000
_reflns_number_gt 15227
_reflns_number_total 18151
_reflns_threshold_expression 'I > 2\s(I)'
_cod_data_source_file cs9b04592_si_010.cif
_cod_data_source_block 0408_cg_0m
_cod_database_code 4517179
_shelx_shelxl_version_number 2017/1
_shelx_space_group_comment
;
The symmetry employed for this shelxl refinement is uniquely defined
by the following loop, which should always be used as a source of
symmetry information in preference to the above space-group names.
They are only intended as comments.
;
_shelx_estimated_absorpt_t_max 0.979
_shelx_estimated_absorpt_t_min 0.949
_olex2_refinement_description
;
1. Fixed Uiso
 At 1.2 times of:
  All C(H) groups, All C(H,H) groups
 At 1.5 times of:
  All C(H,H,H) groups
2.a Ternary CH refined with riding coordinates:
 C32(H32), C66(H66)
2.b Secondary CH2 refined with riding coordinates:
 C18(H18A,H18B), C46(H46A,H46B)
2.c Aromatic/amide H refined with riding coordinates:
 C2(H2), C8(H8), C13(H13), C14(H14), C16(H16), C17(H17), C20(H20), C25(H25),
 C26(H26), C27(H27), C30(H30), C31(H31), C36(H36), C41(H41), C42(H42), C44(H44),
  C45(H45), C48(H48), C53(H53), C54(H54), C55(H55), C58(H58), C64(H64), C65(H65)
2.d Idealised Me refined as rotating group:
 C10(H10A,H10B,H10C), C11(H11A,H11B,H11C), C28(H28A,H28B,H28C), C29(H29A,H29B,
 H29C), C33(H33A,H33B,H33C), C34(H34A,H34B,H34C), C60(H60A,H60B,H60C), C61(H61A,
 H61B,H61C), C62(H62A,H62B,H62C), C63(H63A,H63B,H63C), C67(H67A,H67B,H67C),
 C68(H68A,H68B,H68C)
;
_olex2_diffrn_ambient_temperature_device 'Oxford Cryosystems Cryostream 800'
_olex2_exptl_crystal_mounting_method 'The crystal was mounted on a MITIGEN holder in perfluoroether oil'
_olex2_submission_special_instructions 'No special instructions were received'

loop_
_space_group_symop_operation_xyz
'x, y, z'
'-x, -y, -z'

loop_
_atom_site_label
_atom_site_type_symbol
_atom_site_fract_x
_atom_site_fract_y
_atom_site_fract_z
_atom_site_U_iso_or_equiv
_atom_site_adp_type
_atom_site_occupancy
_atom_site_site_symmetry_order
_atom_site_calc_flag
_atom_site_refinement_flags_posn
F1 F 0.28785(7) 0.39880(4) 0.92002(4) 0.02270(14) Uani 1 1 d .
F2 F 0.07744(7) 0.42594(4) 0.92859(4) 0.02305(14) Uani 1 1 d .
N1 N 0.13136(9) 0.29880(6) 0.86404(5) 0.01817(17) Uani 1 1 d .
N2 N 0.16233(9) 0.42419(6) 0.79918(5) 0.01779(17) Uani 1 1 d .
N3 N 0.12026(10) 0.41120(6) 0.36712(6) 0.02159(19) Uani 1 1 d .
N4 N 0.21388(10) 0.52834(6) 0.31760(6) 0.02292(19) Uani 1 1 d .
N5 N 0.19708(9) 0.52268(6) 0.17334(6) 0.02068(18) Uani 1 1 d .
N6 N 0.08847(10) 0.40529(6) 0.14708(6) 0.02256(19) Uani 1 1 d .
C1 C 0.11905(12) 0.24595(7) 0.91917(7) 0.0215(2) Uani 1 1 d .
C2 C 0.08875(12) 0.17035(7) 0.88059(7) 0.0237(2) Uani 1 1 d .
H2 H 0.075178 0.122803 0.906056 0.028 Uiso 1 1 calc R
C3 C 0.08195(11) 0.17667(7) 0.79915(7) 0.0211(2) Uani 1 1 d .
C4 C 0.10723(11) 0.25863(7) 0.78855(6) 0.01835(19) Uani 1 1 d .
C5 C 0.10321(10) 0.30074(7) 0.72049(6) 0.0185(2) Uani 1 1 d .
C6 C 0.12706(10) 0.38285(7) 0.72556(6) 0.0184(2) Uani 1 1 d .
C7 C 0.13214(11) 0.43821(7) 0.66579(7) 0.0209(2) Uani 1 1 d .
C8 C 0.17216(11) 0.51077(7) 0.70517(7) 0.0219(2) Uani 1 1 d .
H8 H 0.185117 0.559118 0.680943 0.026 Uiso 1 1 calc R
C9 C 0.19033(11) 0.50071(7) 0.78700(7) 0.0196(2) Uani 1 1 d .
C10 C 0.23279(12) 0.56103(7) 0.85286(7) 0.0238(2) Uani 1 1 d .
H10A H 0.163289 0.569906 0.888292 0.036 Uiso 1 1 calc GR
H10B H 0.255061 0.611270 0.830851 0.036 Uiso 1 1 calc GR
H10C H 0.308011 0.541703 0.882892 0.036 Uiso 1 1 calc GR
C11 C 0.10332(14) 0.42401(8) 0.57783(7) 0.0283(3) Uani 1 1 d .
H11A H 0.168424 0.389513 0.555315 0.042 Uiso 1 1 calc GR
H11B H 0.104059 0.475107 0.553614 0.042 Uiso 1 1 calc GR
H11C H 0.018622 0.398095 0.566974 0.042 Uiso 1 1 calc GR
C12 C 0.07263(11) 0.25622(7) 0.64154(6) 0.0198(2) Uani 1 1 d .
C13 C 0.16988(11) 0.22216(7) 0.59918(7) 0.0219(2) Uani 1 1 d .
H13 H 0.256631 0.228708 0.619700 0.026 Uiso 1 1 calc R
C14 C 0.14012(12) 0.17846(7) 0.52668(7) 0.0230(2) Uani 1 1 d .
H14 H 0.207129 0.155274 0.498211 0.028 Uiso 1 1 calc R
C15 C 0.01379(12) 0.16820(7) 0.49526(7) 0.0213(2) Uani 1 1 d .
C16 C -0.08291(12) 0.20299(8) 0.53807(7) 0.0258(2) Uani 1 1 d .
H16 H -0.169644 0.196779 0.517437 0.031 Uiso 1 1 calc R
C17 C -0.05404(12) 0.24659(8) 0.61049(7) 0.0257(2) Uani 1 1 d .
H17 H -0.120967 0.269933 0.638930 0.031 Uiso 1 1 calc R
C18 C -0.01849(13) 0.12376(7) 0.41499(7) 0.0235(2) Uani 1 1 d .
H18A H -0.098726 0.092181 0.417194 0.028 Uiso 1 1 calc R
H18B H 0.050643 0.085935 0.403637 0.028 Uiso 1 1 calc R
C19 C -0.03510(11) 0.17796(7) 0.34742(7) 0.0196(2) Uani 1 1 d .
C20 C 0.02484(11) 0.25292(7) 0.35162(6) 0.0193(2) Uani 1 1 d .
H20 H 0.073130 0.272203 0.399100 0.023 Uiso 1 1 calc R
C21 C 0.01510(10) 0.30030(7) 0.28704(6) 0.01830(19) Uani 1 1 d .
C22 C 0.08231(10) 0.37884(7) 0.29349(6) 0.0185(2) Uani 1 1 d .
C23 C 0.10956(10) 0.42141(7) 0.22863(6) 0.0190(2) Uani 1 1 d .
C24 C 0.17614(11) 0.49484(7) 0.24554(6) 0.0193(2) Uani 1 1 d .
C25 C -0.05709(11) 0.27204(7) 0.21728(7) 0.0210(2) Uani 1 1 d .
H25 H -0.063024 0.303192 0.172681 0.025 Uiso 1 1 calc R
C26 C -0.12001(11) 0.19820(7) 0.21365(7) 0.0221(2) Uani 1 1 d .
H26 H -0.170906 0.179596 0.166939 0.027 Uiso 1 1 calc R
C27 C -0.10884(11) 0.15153(7) 0.27789(7) 0.0211(2) Uani 1 1 d .
H27 H -0.151787 0.101020 0.274584 0.025 Uiso 1 1 calc R
C28 C 0.05497(14) 0.10831(8) 0.73765(8) 0.0287(3) Uani 1 1 d .
H28A H -0.023577 0.118284 0.705160 0.043 Uiso 1 1 calc GR
H28B H 0.043979 0.058986 0.764004 0.043 Uiso 1 1 calc GR
H28C H 0.126854 0.102953 0.703579 0.043 Uiso 1 1 calc GR
C29 C 0.13335(15) 0.26852(8) 1.00621(7) 0.0287(3) Uani 1 1 d .
H29A H 0.208510 0.304050 1.018475 0.043 Uiso 1 1 calc GR
H29B H 0.144470 0.220352 1.034898 0.043 Uiso 1 1 calc GR
H29C H 0.056489 0.296006 1.022580 0.043 Uiso 1 1 calc GR
C30 C 0.18149(12) 0.48214(7) 0.37447(7) 0.0241(2) Uani 1 1 d .
H30 H 0.205367 0.502647 0.427462 0.029 Uiso 1 1 calc R
C31 C 0.14167(11) 0.46667(7) 0.11755(7) 0.0231(2) Uani 1 1 d .
H31 H 0.141781 0.471877 0.062009 0.028 Uiso 1 1 calc R
C32 C 0.27178(11) 0.59543(7) 0.16102(7) 0.0228(2) Uani 1 1 d .
H32 H 0.340829 0.602336 0.205147 0.027 Uiso 1 1 calc R
C33 C 0.19057(15) 0.66807(9) 0.16682(14) 0.0483(4) Uani 1 1 d .
H33A H 0.124813 0.664910 0.122397 0.073 Uiso 1 1 calc GR
H33B H 0.244620 0.715916 0.164680 0.073 Uiso 1 1 calc GR
H33C H 0.149233 0.670823 0.217181 0.073 Uiso 1 1 calc GR
C34 C 0.3367(2) 0.58502(11) 0.08443(11) 0.0546(5) Uani 1 1 d .
H34A H 0.386117 0.535998 0.083518 0.082 Uiso 1 1 calc GR
H34B H 0.394375 0.630815 0.080353 0.082 Uiso 1 1 calc GR
H34C H 0.271818 0.581467 0.039495 0.082 Uiso 1 1 calc GR
B1 B 0.16559(12) 0.38865(7) 0.88088(7) 0.0182(2) Uani 1 1 d .
F3 F 0.33554(7) 0.88346(4) 0.93988(4) 0.02510(15) Uani 1 1 d .
F4 F 0.54591(7) 0.92020(4) 0.93934(4) 0.02435(15) Uani 1 1 d .
N7 N 0.48183(9) 0.78781(5) 0.88465(5) 0.01715(17) Uani 1 1 d .
N8 N 0.42023(9) 0.90666(6) 0.81388(5) 0.01747(17) Uani 1 1 d .
N9 N 0.34672(11) 0.89125(6) 0.38664(6) 0.0237(2) Uani 1 1 d .
N10 N 0.23537(10) 1.00129(6) 0.33169(6) 0.0234(2) Uani 1 1 d .
N11 N 0.22789(10) 0.99282(6) 0.18767(6) 0.02067(18) Uani 1 1 d .
N12 N 0.33819(11) 0.87957(6) 0.16633(6) 0.0241(2) Uani 1 1 d .
C35 C 0.51612(11) 0.73930(7) 0.94200(6) 0.0194(2) Uani 1 1 d .
C36 C 0.53848(11) 0.66284(7) 0.90677(7) 0.0210(2) Uani 1 1 d .
H36 H 0.563447 0.617807 0.934327 0.025 Uiso 1 1 calc R
C37 C 0.51797(11) 0.66421(7) 0.82504(7) 0.0188(2) Uani 1 1 d .
C38 C 0.48361(10) 0.74395(6) 0.81078(6) 0.01706(19) Uani 1 1 d .
C39 C 0.46258(10) 0.78148(7) 0.74062(6) 0.01712(19) Uani 1 1 d .
C40 C 0.46982(11) 0.73423(6) 0.66295(6) 0.01764(19) Uani 1 1 d .
C41 C 0.58792(11) 0.71936(7) 0.63213(7) 0.0223(2) Uani 1 1 d .
H41 H 0.664550 0.738990 0.661108 0.027 Uiso 1 1 calc R
C42 C 0.59423(11) 0.67595(7) 0.55919(7) 0.0217(2) Uani 1 1 d .
H42 H 0.675167 0.666848 0.538321 0.026 Uiso 1 1 calc R
C43 C 0.48293(11) 0.64561(6) 0.51635(6) 0.01782(19) Uani 1 1 d .
C44 C 0.36544(11) 0.65952(7) 0.54821(6) 0.0193(2) Uani 1 1 d .
H44 H 0.289031 0.638480 0.520006 0.023 Uiso 1 1 calc R
C45 C 0.35810(11) 0.70384(7) 0.62082(6) 0.0189(2) Uani 1 1 d .
H45 H 0.277139 0.713286 0.641537 0.023 Uiso 1 1 calc R
C46 C 0.49106(12) 0.60294(7) 0.43509(6) 0.0199(2) Uani 1 1 d .
H46A H 0.414730 0.567325 0.422961 0.024 Uiso 1 1 calc R
H46B H 0.567716 0.569175 0.435917 0.024 Uiso 1 1 calc R
C47 C 0.49876(10) 0.65925(6) 0.36944(6) 0.01737(19) Uani 1 1 d .
C48 C 0.44024(11) 0.73314(7) 0.37364(6) 0.01836(19) Uani 1 1 d .
H48 H 0.398430 0.750321 0.419848 0.022 Uiso 1 1 calc R
C49 C 0.44226(11) 0.78242(7) 0.31058(6) 0.01823(19) Uani 1 1 d .
C50 C 0.37321(11) 0.85831(7) 0.31438(6) 0.0191(2) Uani 1 1 d .
C51 C 0.33067(11) 0.89702(7) 0.24748(6) 0.0191(2) Uani 1 1 d .
C52 C 0.26250(11) 0.96731(7) 0.26110(6) 0.0192(2) Uani 1 1 d .
C53 C 0.50720(11) 0.75798(7) 0.24356(6) 0.0202(2) Uani 1 1 d .
H53 H 0.510386 0.791360 0.200864 0.024 Uiso 1 1 calc R
C54 C 0.56689(11) 0.68485(7) 0.23972(7) 0.0208(2) Uani 1 1 d .
H54 H 0.611297 0.668308 0.194375 0.025 Uiso 1 1 calc R
C55 C 0.56203(10) 0.63568(7) 0.30188(6) 0.0191(2) Uani 1 1 d .
H55 H 0.602275 0.585417 0.298319 0.023 Uiso 1 1 calc R
C56 C 0.43627(10) 0.86284(7) 0.74174(6) 0.01752(19) Uani 1 1 d .
C57 C 0.41925(11) 0.91518(7) 0.67950(6) 0.0198(2) Uani 1 1 d .
C58 C 0.39092(12) 0.98888(7) 0.71609(7) 0.0219(2) Uani 1 1 d .
H58 H 0.374070 1.035976 0.689855 0.026 Uiso 1 1 calc R
C59 C 0.39134(11) 0.98219(7) 0.79844(7) 0.0200(2) Uani 1 1 d .
C60 C 0.36268(13) 1.04416(7) 0.86190(8) 0.0268(2) Uani 1 1 d .
H60A H 0.434231 1.049040 0.902741 0.040 Uiso 1 1 calc GR
H60B H 0.284273 1.028825 0.885965 0.040 Uiso 1 1 calc GR
H60C H 0.350642 1.095454 0.838840 0.040 Uiso 1 1 calc GR
C61 C 0.43090(13) 0.89839(8) 0.59217(7) 0.0267(2) Uani 1 1 d .
H61A H 0.360656 0.862393 0.569767 0.040 Uiso 1 1 calc GR
H61B H 0.513105 0.873270 0.583327 0.040 Uiso 1 1 calc GR
H61C H 0.426561 0.948502 0.566197 0.040 Uiso 1 1 calc GR
C62 C 0.52898(12) 0.59361(7) 0.76635(7) 0.0237(2) Uani 1 1 d .
H62A H 0.541759 0.545461 0.794863 0.036 Uiso 1 1 calc GR
H62B H 0.602150 0.601944 0.734536 0.036 Uiso 1 1 calc GR
H62C H 0.450239 0.587261 0.731268 0.036 Uiso 1 1 calc GR
C63 C 0.53022(13) 0.76717(7) 1.02786(7) 0.0255(2) Uani 1 1 d .
H63A H 0.557808 0.722868 1.058945 0.038 Uiso 1 1 calc GR
H63B H 0.447744 0.786308 1.044885 0.038 Uiso 1 1 calc GR
H63C H 0.594401 0.810677 1.036334 0.038 Uiso 1 1 calc GR
C64 C 0.28137(13) 0.95899(8) 0.39095(7) 0.0259(2) Uani 1 1 d .
H64 H 0.265428 0.979917 0.443051 0.031 Uiso 1 1 calc R
C65 C 0.27718(13) 0.93797(7) 0.13397(7) 0.0246(2) Uani 1 1 d .
H65 H 0.267848 0.941996 0.078138 0.030 Uiso 1 1 calc R
C66 C 0.14905(11) 1.06292(7) 0.17386(7) 0.0210(2) Uani 1 1 d .
H66 H 0.078189 1.062923 0.210608 0.025 Uiso 1 1 calc R
C67 C 0.22763(12) 1.13938(7) 0.19399(8) 0.0262(2) Uani 1 1 d .
H67A H 0.293571 1.143116 0.155944 0.039 Uiso 1 1 calc GR
H67B H 0.268664 1.139142 0.247877 0.039 Uiso 1 1 calc GR
H67C H 0.171406 1.185276 0.191137 0.039 Uiso 1 1 calc GR
C68 C 0.08842(15) 1.05693(8) 0.08930(8) 0.0320(3) Uani 1 1 d .
H68A H 0.045273 1.004742 0.077569 0.048 Uiso 1 1 calc GR
H68B H 0.155112 1.063017 0.052162 0.048 Uiso 1 1 calc GR
H68C H 0.025746 1.099160 0.083596 0.048 Uiso 1 1 calc GR
B2 B 0.44525(12) 0.87630(7) 0.89751(7) 0.0183(2) Uani 1 1 d .

loop_
_atom_site_aniso_label
_atom_site_aniso_U_11
_atom_site_aniso_U_22
_atom_site_aniso_U_33
_atom_site_aniso_U_23
_atom_site_aniso_U_13
_atom_site_aniso_U_12
F1 0.0247(3) 0.0223(3) 0.0203(3) 0.0015(3) -0.0040(3) 0.0005(3)
F2 0.0284(4) 0.0217(3) 0.0196(3) 0.0003(2) 0.0060(3) 0.0039(3)
N1 0.0227(4) 0.0172(4) 0.0145(4) 0.0013(3) 0.0006(3) 0.0006(3)
N2 0.0191(4) 0.0178(4) 0.0166(4) 0.0021(3) 0.0010(3) 0.0011(3)
N3 0.0240(5) 0.0229(5) 0.0171(4) -0.0006(3) -0.0007(3) -0.0025(4)
N4 0.0251(5) 0.0250(5) 0.0180(4) -0.0006(4) 0.0004(4) -0.0040(4)
N5 0.0199(4) 0.0248(5) 0.0172(4) 0.0010(3) 0.0017(3) -0.0018(4)
N6 0.0245(5) 0.0272(5) 0.0154(4) -0.0014(4) 0.0014(3) -0.0017(4)
C1 0.0265(5) 0.0199(5) 0.0185(5) 0.0038(4) 0.0015(4) 0.0007(4)
C2 0.0301(6) 0.0192(5) 0.0221(5) 0.0027(4) 0.0026(4) -0.0019(4)
C3 0.0226(5) 0.0194(5) 0.0210(5) 0.0005(4) 0.0019(4) -0.0015(4)
C4 0.0192(5) 0.0192(5) 0.0162(5) -0.0008(4) 0.0009(4) 0.0000(4)
C5 0.0169(5) 0.0226(5) 0.0160(4) -0.0002(4) 0.0013(4) 0.0008(4)
C6 0.0179(5) 0.0219(5) 0.0155(4) 0.0020(4) 0.0015(4) 0.0020(4)
C7 0.0201(5) 0.0254(5) 0.0183(5) 0.0058(4) 0.0036(4) 0.0052(4)
C8 0.0228(5) 0.0216(5) 0.0226(5) 0.0070(4) 0.0044(4) 0.0047(4)
C9 0.0185(5) 0.0183(5) 0.0224(5) 0.0036(4) 0.0021(4) 0.0025(4)
C10 0.0246(5) 0.0190(5) 0.0277(6) 0.0018(4) 0.0009(4) -0.0003(4)
C11 0.0361(7) 0.0335(6) 0.0166(5) 0.0062(4) 0.0040(5) 0.0076(5)
C12 0.0212(5) 0.0225(5) 0.0154(4) 0.0000(4) 0.0014(4) -0.0001(4)
C13 0.0203(5) 0.0246(5) 0.0203(5) -0.0010(4) 0.0013(4) -0.0006(4)
C14 0.0247(5) 0.0236(5) 0.0206(5) -0.0017(4) 0.0045(4) 0.0011(4)
C15 0.0267(5) 0.0208(5) 0.0163(5) 0.0010(4) 0.0016(4) -0.0015(4)
C16 0.0213(5) 0.0356(6) 0.0193(5) -0.0025(5) -0.0007(4) -0.0012(5)
C17 0.0209(5) 0.0378(7) 0.0179(5) -0.0029(5) 0.0021(4) 0.0019(5)
C18 0.0316(6) 0.0200(5) 0.0182(5) -0.0017(4) 0.0009(4) -0.0038(4)
C19 0.0201(5) 0.0207(5) 0.0177(5) -0.0018(4) 0.0020(4) 0.0001(4)
C20 0.0192(5) 0.0210(5) 0.0169(5) -0.0023(4) 0.0011(4) -0.0003(4)
C21 0.0168(5) 0.0194(5) 0.0182(5) -0.0017(4) 0.0007(4) 0.0006(4)
C22 0.0168(5) 0.0200(5) 0.0182(5) -0.0008(4) 0.0002(4) 0.0013(4)
C23 0.0176(5) 0.0220(5) 0.0167(5) -0.0019(4) 0.0005(4) 0.0010(4)
C24 0.0186(5) 0.0221(5) 0.0172(5) 0.0009(4) 0.0017(4) 0.0004(4)
C25 0.0201(5) 0.0233(5) 0.0191(5) -0.0001(4) -0.0008(4) 0.0015(4)
C26 0.0193(5) 0.0260(5) 0.0197(5) -0.0032(4) -0.0024(4) -0.0007(4)
C27 0.0193(5) 0.0218(5) 0.0212(5) -0.0036(4) 0.0018(4) -0.0018(4)
C28 0.0364(7) 0.0226(6) 0.0261(6) -0.0024(4) 0.0016(5) -0.0067(5)
C29 0.0442(7) 0.0251(6) 0.0169(5) 0.0042(4) 0.0014(5) -0.0020(5)
C30 0.0288(6) 0.0259(6) 0.0168(5) -0.0009(4) -0.0005(4) -0.0048(4)
C31 0.0229(5) 0.0290(6) 0.0167(5) -0.0011(4) 0.0012(4) -0.0015(4)
C32 0.0205(5) 0.0251(5) 0.0230(5) 0.0031(4) 0.0020(4) -0.0026(4)
C33 0.0284(7) 0.0243(7) 0.0913(14) -0.0043(8) 0.0069(8) -0.0022(5)
C34 0.0871(14) 0.0367(8) 0.0433(9) -0.0022(7) 0.0382(9) -0.0180(9)
B1 0.0214(5) 0.0176(5) 0.0154(5) 0.0014(4) 0.0005(4) 0.0015(4)
F3 0.0295(4) 0.0273(4) 0.0192(3) 0.0000(3) 0.0077(3) 0.0050(3)
F4 0.0317(4) 0.0196(3) 0.0199(3) -0.0032(2) -0.0060(3) -0.0025(3)
N7 0.0206(4) 0.0170(4) 0.0135(4) -0.0009(3) 0.0010(3) -0.0004(3)
N8 0.0207(4) 0.0170(4) 0.0142(4) -0.0014(3) 0.0004(3) 0.0003(3)
N9 0.0303(5) 0.0252(5) 0.0159(4) 0.0003(4) 0.0031(4) 0.0068(4)
N10 0.0284(5) 0.0232(5) 0.0186(4) 0.0001(4) 0.0022(4) 0.0058(4)
N11 0.0254(5) 0.0192(4) 0.0176(4) 0.0028(3) 0.0008(3) 0.0025(4)
N12 0.0335(5) 0.0230(5) 0.0160(4) 0.0015(3) 0.0026(4) 0.0050(4)
C35 0.0225(5) 0.0191(5) 0.0164(5) 0.0006(4) 0.0000(4) -0.0012(4)
C36 0.0252(5) 0.0180(5) 0.0194(5) 0.0010(4) -0.0009(4) 0.0008(4)
C37 0.0188(5) 0.0177(5) 0.0194(5) -0.0016(4) 0.0004(4) 0.0003(4)
C38 0.0186(5) 0.0176(5) 0.0143(4) -0.0027(3) 0.0005(4) 0.0003(4)
C39 0.0155(4) 0.0200(5) 0.0152(4) -0.0023(4) 0.0004(3) -0.0007(4)
C40 0.0205(5) 0.0181(5) 0.0137(4) -0.0015(3) 0.0000(4) 0.0005(4)
C41 0.0184(5) 0.0293(6) 0.0179(5) -0.0056(4) -0.0004(4) -0.0006(4)
C42 0.0198(5) 0.0279(6) 0.0168(5) -0.0030(4) 0.0022(4) 0.0016(4)
C43 0.0244(5) 0.0152(4) 0.0135(4) 0.0001(3) -0.0001(4) 0.0013(4)
C44 0.0207(5) 0.0198(5) 0.0165(5) -0.0009(4) -0.0019(4) -0.0015(4)
C45 0.0183(5) 0.0201(5) 0.0177(5) -0.0009(4) 0.0006(4) 0.0001(4)
C46 0.0270(5) 0.0174(5) 0.0146(4) -0.0014(4) 0.0002(4) 0.0016(4)
C47 0.0185(5) 0.0184(5) 0.0145(4) -0.0013(4) -0.0009(4) 0.0001(4)
C48 0.0209(5) 0.0198(5) 0.0143(4) -0.0007(4) 0.0019(4) 0.0021(4)
C49 0.0190(5) 0.0199(5) 0.0156(4) 0.0000(4) 0.0009(4) 0.0022(4)
C50 0.0212(5) 0.0200(5) 0.0160(5) 0.0002(4) 0.0019(4) 0.0016(4)
C51 0.0227(5) 0.0185(5) 0.0160(5) 0.0006(4) 0.0020(4) 0.0010(4)
C52 0.0217(5) 0.0189(5) 0.0168(5) 0.0019(4) 0.0006(4) 0.0010(4)
C53 0.0200(5) 0.0247(5) 0.0160(5) 0.0016(4) 0.0017(4) 0.0019(4)
C54 0.0190(5) 0.0273(6) 0.0159(5) -0.0015(4) 0.0021(4) 0.0032(4)
C55 0.0181(5) 0.0214(5) 0.0169(5) -0.0026(4) -0.0006(4) 0.0027(4)
C56 0.0187(5) 0.0194(5) 0.0140(4) -0.0010(4) 0.0004(4) 0.0004(4)
C57 0.0209(5) 0.0217(5) 0.0163(5) 0.0013(4) -0.0007(4) -0.0023(4)
C58 0.0259(5) 0.0190(5) 0.0205(5) 0.0025(4) -0.0009(4) -0.0013(4)
C59 0.0219(5) 0.0179(5) 0.0197(5) -0.0001(4) -0.0001(4) 0.0000(4)
C60 0.0359(7) 0.0190(5) 0.0249(6) -0.0029(4) 0.0015(5) 0.0045(5)
C61 0.0360(7) 0.0278(6) 0.0163(5) 0.0030(4) 0.0002(4) -0.0015(5)
C62 0.0283(6) 0.0193(5) 0.0226(5) -0.0035(4) -0.0004(4) 0.0044(4)
C63 0.0389(7) 0.0230(5) 0.0144(5) 0.0008(4) 0.0001(4) 0.0010(5)
C64 0.0343(6) 0.0273(6) 0.0162(5) -0.0005(4) 0.0026(4) 0.0095(5)
C65 0.0335(6) 0.0235(5) 0.0171(5) 0.0013(4) 0.0023(4) 0.0040(5)
C66 0.0210(5) 0.0196(5) 0.0225(5) 0.0040(4) -0.0007(4) 0.0011(4)
C67 0.0234(5) 0.0195(5) 0.0348(6) -0.0012(4) -0.0015(5) 0.0006(4)
C68 0.0421(7) 0.0227(6) 0.0294(6) 0.0041(5) -0.0123(5) 0.0008(5)
B2 0.0227(6) 0.0174(5) 0.0141(5) -0.0019(4) 0.0004(4) 0.0003(4)

loop_
_atom_type_symbol
_atom_type_description
_atom_type_scat_dispersion_real
_atom_type_scat_dispersion_imag
_atom_type_scat_source
C C 0.0033 0.0016 'International Tables Vol C Tables 4.2.6.8 and 6.1.1.4'
H H 0.0000 0.0000 'International Tables Vol C Tables 4.2.6.8 and 6.1.1.4'
B B 0.0013 0.0007 'International Tables Vol C Tables 4.2.6.8 and 6.1.1.4'
F F 0.0171 0.0103 'International Tables Vol C Tables 4.2.6.8 and 6.1.1.4'
N N 0.0061 0.0033 'International Tables Vol C Tables 4.2.6.8 and 6.1.1.4'

loop_
_geom_angle_atom_site_label_1
_geom_angle_atom_site_label_2
_geom_angle_atom_site_label_3
_geom_angle
C1 N1 C4 108.40(9)
C1 N1 B1 125.97(9)
C4 N1 B1 125.63(9)
C6 N2 B1 125.75(9)
C9 N2 C6 108.57(9)
C9 N2 B1 125.66(9)
C30 N3 C22 118.63(10)
C24 N4 C30 111.08(10)
C24 N5 C31 105.50(10)
C24 N5 C32 125.65(10)
C31 N5 C32 128.73(10)
C31 N6 C23 103.92(10)
N1 C1 C2 109.01(10)
N1 C1 C29 123.13(11)
C2 C1 C29 127.85(11)
C1 C2 H2 125.7
C3 C2 C1 108.62(10)
C3 C2 H2 125.7
C2 C3 C4 106.09(10)
C2 C3 C28 124.72(11)
C4 C3 C28 129.18(11)
N1 C4 C3 107.86(9)
C5 C4 N1 120.38(10)
C5 C4 C3 131.61(10)
C4 C5 C12 118.72(10)
C6 C5 C4 121.09(10)
C6 C5 C12 120.19(10)
N2 C6 C7 107.79(10)
C5 C6 N2 120.33(10)
C5 C6 C7 131.71(10)
C6 C7 C11 128.87(11)
C8 C7 C6 106.15(10)
C8 C7 C11 124.97(11)
C7 C8 H8 125.7
C7 C8 C9 108.55(10)
C9 C8 H8 125.7
N2 C9 C8 108.93(10)
N2 C9 C10 122.61(10)
C8 C9 C10 128.47(11)
C9 C10 H10A 109.5
C9 C10 H10B 109.5
C9 C10 H10C 109.5
H10A C10 H10B 109.5
H10A C10 H10C 109.5
H10B C10 H10C 109.5
C7 C11 H11A 109.5
C7 C11 H11B 109.5
C7 C11 H11C 109.5
H11A C11 H11B 109.5
H11A C11 H11C 109.5
H11B C11 H11C 109.5
C13 C12 C5 120.36(10)
C13 C12 C17 119.37(10)
C17 C12 C5 120.24(10)
C12 C13 H13 120.0
C12 C13 C14 120.02(11)
C14 C13 H13 120.0
C13 C14 H14 119.5
C15 C14 C13 121.08(11)
C15 C14 H14 119.5
C14 C15 C16 118.40(10)
C14 C15 C18 121.26(11)
C16 C15 C18 120.29(11)
C15 C16 H16 119.6
C17 C16 C15 120.88(11)
C17 C16 H16 119.6
C12 C17 H17 119.9
C16 C17 C12 120.25(11)
C16 C17 H17 119.9
C15 C18 H18A 108.9
C15 C18 H18B 108.9
C15 C18 C19 113.56(10)
H18A C18 H18B 107.7
C19 C18 H18A 108.9
C19 C18 H18B 108.9
C20 C19 C18 121.67(10)
C20 C19 C27 118.66(11)
C27 C19 C18 119.64(10)
C19 C20 H20 119.5
C19 C20 C21 121.09(10)
C21 C20 H20 119.5
C20 C21 C22 119.32(10)
C20 C21 C25 119.37(10)
C25 C21 C22 121.30(10)
N3 C22 C21 117.52(10)
N3 C22 C23 118.04(10)
C23 C22 C21 124.44(10)
N6 C23 C22 133.07(11)
N6 C23 C24 109.96(10)
C22 C23 C24 116.93(10)
N4 C24 N5 127.74(11)
N4 C24 C23 126.21(10)
N5 C24 C23 106.02(10)
C21 C25 H25 120.1
C26 C25 C21 119.71(11)
C26 C25 H25 120.1
C25 C26 H26 119.8
C27 C26 C25 120.35(10)
C27 C26 H26 119.8
C19 C27 H27 119.6
C26 C27 C19 120.78(11)
C26 C27 H27 119.6
C3 C28 H28A 109.5
C3 C28 H28B 109.5
C3 C28 H28C 109.5
H28A C28 H28B 109.5
H28A C28 H28C 109.5
H28B C28 H28C 109.5
C1 C29 H29A 109.5
C1 C29 H29B 109.5
C1 C29 H29C 109.5
H29A C29 H29B 109.5
H29A C29 H29C 109.5
H29B C29 H29C 109.5
N3 C30 N4 129.10(11)
N3 C30 H30 115.4
N4 C30 H30 115.4
N5 C31 H31 122.7
N6 C31 N5 114.60(10)
N6 C31 H31 122.7
N5 C32 H32 107.2
N5 C32 C33 111.27(10)
N5 C32 C34 110.42(11)
C33 C32 H32 107.2
C33 C32 C34 113.29(14)
C34 C32 H32 107.2
C32 C33 H33A 109.5
C32 C33 H33B 109.5
C32 C33 H33C 109.5
H33A C33 H33B 109.5
H33A C33 H33C 109.5
H33B C33 H33C 109.5
C32 C34 H34A 109.5
C32 C34 H34B 109.5
C32 C34 H34C 109.5
H34A C34 H34B 109.5
H34A C34 H34C 109.5
H34B C34 H34C 109.5
F1 B1 N1 110.21(9)
F1 B1 N2 110.45(9)
F2 B1 F1 108.57(9)
F2 B1 N1 110.56(9)
F2 B1 N2 110.59(9)
N2 B1 N1 106.46(9)
C35 N7 C38 108.25(9)
C35 N7 B2 126.21(9)
C38 N7 B2 125.53(9)
C56 N8 B2 125.72(9)
C59 N8 C56 108.32(9)
C59 N8 B2 125.67(9)
C64 N9 C50 118.79(10)
C52 N10 C64 111.20(10)
C52 N11 C65 105.35(9)
C52 N11 C66 124.68(10)
C65 N11 C66 129.91(10)
C65 N12 C51 103.99(10)
N7 C35 C36 109.21(10)
N7 C35 C63 122.86(10)
C36 C35 C63 127.90(10)
C35 C36 H36 125.8
C37 C36 C35 108.47(10)
C37 C36 H36 125.8
C36 C37 C38 106.17(9)
C36 C37 C62 124.86(10)
C38 C37 C62 128.97(10)
N7 C38 C37 107.88(9)
C39 C38 N7 120.32(10)
C39 C38 C37 131.64(10)
C38 C39 C40 119.28(10)
C38 C39 C56 121.27(9)
C56 C39 C40 119.45(9)
C41 C40 C39 120.49(10)
C41 C40 C45 119.45(10)
C45 C40 C39 120.06(10)
C40 C41 H41 119.8
C42 C41 C40 120.33(10)
C42 C41 H41 119.8
C41 C42 H42 119.7
C41 C42 C43 120.67(11)
C43 C42 H42 119.7
C42 C43 C46 119.85(10)
C44 C43 C42 118.64(10)
C44 C43 C46 121.41(10)
C43 C44 H44 119.5
C43 C44 C45 121.07(10)
C45 C44 H44 119.5
C40 C45 C44 119.82(10)
C40 C45 H45 120.1
C44 C45 H45 120.1
C43 C46 H46A 108.9
C43 C46 H46B 108.9
C43 C46 C47 113.28(9)
H46A C46 H46B 107.7
C47 C46 H46A 108.9
C47 C46 H46B 108.9
C48 C47 C46 121.61(9)
C48 C47 C55 118.84(10)
C55 C47 C46 119.51(10)
C47 C48 H48 119.6
C47 C48 C49 120.83(10)
C49 C48 H48 119.6
C48 C49 C50 119.87(10)
C53 C49 C48 119.44(10)
C53 C49 C50 120.67(10)
N9 C50 C49 118.06(10)
N9 C50 C51 118.06(10)
C51 C50 C49 123.86(10)
N12 C51 C50 133.24(10)
N12 C51 C52 109.92(10)
C50 C51 C52 116.82(10)
N10 C52 N11 127.27(10)
N10 C52 C51 126.40(10)
N11 C52 C51 106.32(9)
C49 C53 H53 120.1
C54 C53 C49 119.77(10)
C54 C53 H53 120.1
C53 C54 H54 119.8
C53 C54 C55 120.33(10)
C55 C54 H54 119.8
C47 C55 H55 119.6
C54 C55 C47 120.77(10)
C54 C55 H55 119.6
N8 C56 C39 120.04(9)
N8 C56 C57 108.14(9)
C39 C56 C57 131.81(10)
C56 C57 C61 129.22(11)
C58 C57 C56 105.97(10)
C58 C57 C61 124.80(11)
C57 C58 H58 125.7
C57 C58 C59 108.57(10)
C59 C58 H58 125.7
N8 C59 C58 108.98(10)
N8 C59 C60 122.48(10)
C58 C59 C60 128.53(11)
C59 C60 H60A 109.5
C59 C60 H60B 109.5
C59 C60 H60C 109.5
H60A C60 H60B 109.5
H60A C60 H60C 109.5
H60B C60 H60C 109.5
C57 C61 H61A 109.5
C57 C61 H61B 109.5
C57 C61 H61C 109.5
H61A C61 H61B 109.5
H61A C61 H61C 109.5
H61B C61 H61C 109.5
C37 C62 H62A 109.5
C37 C62 H62B 109.5
C37 C62 H62C 109.5
H62A C62 H62B 109.5
H62A C62 H62C 109.5
H62B C62 H62C 109.5
C35 C63 H63A 109.5
C35 C63 H63B 109.5
C35 C63 H63C 109.5
H63A C63 H63B 109.5
H63A C63 H63C 109.5
H63B C63 H63C 109.5
N9 C64 N10 128.73(11)
N9 C64 H64 115.6
N10 C64 H64 115.6
N11 C65 H65 122.8
N12 C65 N11 114.41(10)
N12 C65 H65 122.8
N11 C66 H66 107.7
N11 C66 C67 110.55(10)
N11 C66 C68 110.52(10)
C67 C66 H66 107.7
C67 C66 C68 112.47(10)
C68 C66 H66 107.7
C66 C67 H67A 109.5
C66 C67 H67B 109.5
C66 C67 H67C 109.5
H67A C67 H67B 109.5
H67A C67 H67C 109.5
H67B C67 H67C 109.5
C66 C68 H68A 109.5
C66 C68 H68B 109.5
C66 C68 H68C 109.5
H68A C68 H68B 109.5
H68A C68 H68C 109.5
H68B C68 H68C 109.5
F3 B2 N7 110.50(9)
F3 B2 N8 110.50(9)
F4 B2 F3 109.30(9)
F4 B2 N7 110.02(9)
F4 B2 N8 109.92(9)
N7 B2 N8 106.56(8)

loop_
_geom_bond_atom_site_label_1
_geom_bond_atom_site_label_2
_geom_bond_distance
F1 B1 1.3996(14)
F2 B1 1.3927(14)
N1 C1 1.3475(14)
N1 C4 1.4020(14)
N1 B1 1.5470(15)
N2 C6 1.4010(14)
N2 C9 1.3491(14)
N2 B1 1.5453(15)
N3 C22 1.3502(14)
N3 C30 1.3373(15)
N4 C24 1.3329(14)
N4 C30 1.3398(15)
N5 C24 1.3710(14)
N5 C31 1.3715(15)
N5 C32 1.4766(15)
N6 C23 1.3863(14)
N6 C31 1.3127(16)
C1 C2 1.4041(16)
C1 C29 1.4879(16)
C2 H2 0.9500
C2 C3 1.3863(16)
C3 C4 1.4261(16)
C3 C28 1.4987(16)
C4 C5 1.3954(15)
C5 C6 1.3939(16)
C5 C12 1.4910(15)
C6 C7 1.4289(15)
C7 C8 1.3877(17)
C7 C11 1.4966(16)
C8 H8 0.9500
C8 C9 1.4069(16)
C9 C10 1.4859(16)
C10 H10A 0.9800
C10 H10B 0.9800
C10 H10C 0.9800
C11 H11A 0.9800
C11 H11B 0.9800
C11 H11C 0.9800
C12 C13 1.3906(16)
C12 C17 1.3926(16)
C13 H13 0.9500
C13 C14 1.3928(16)
C14 H14 0.9500
C14 C15 1.3921(17)
C15 C16 1.3950(17)
C15 C18 1.5119(16)
C16 H16 0.9500
C16 C17 1.3896(16)
C17 H17 0.9500
C18 H18A 0.9900
C18 H18B 0.9900
C18 C19 1.5179(16)
C19 C20 1.3929(16)
C19 C27 1.3986(15)
C20 H20 0.9500
C20 C21 1.3993(16)
C21 C22 1.4786(15)
C21 C25 1.4015(15)
C22 C23 1.3978(16)
C23 C24 1.4073(16)
C25 H25 0.9500
C25 C26 1.3905(16)
C26 H26 0.9500
C26 C27 1.3877(17)
C27 H27 0.9500
C28 H28A 0.9800
C28 H28B 0.9800
C28 H28C 0.9800
C29 H29A 0.9800
C29 H29B 0.9800
C29 H29C 0.9800
C30 H30 0.9500
C31 H31 0.9500
C32 H32 1.0000
C32 C33 1.500(2)
C32 C34 1.5037(19)
C33 H33A 0.9800
C33 H33B 0.9800
C33 H33C 0.9800
C34 H34A 0.9800
C34 H34B 0.9800
C34 H34C 0.9800
F3 B2 1.3969(14)
F4 B2 1.3939(14)
N7 C35 1.3479(14)
N7 C38 1.4022(13)
N7 B2 1.5454(15)
N8 C56 1.3977(13)
N8 C59 1.3508(14)
N8 B2 1.5468(15)
N9 C50 1.3509(14)
N9 C64 1.3379(15)
N10 C52 1.3340(14)
N10 C64 1.3398(15)
N11 C52 1.3714(14)
N11 C65 1.3760(15)
N11 C66 1.4736(15)
N12 C51 1.3890(14)
N12 C65 1.3135(16)
C35 C36 1.4050(16)
C35 C63 1.4873(15)
C36 H36 0.9500
C36 C37 1.3856(15)
C37 C38 1.4278(15)
C37 C62 1.4988(15)
C38 C39 1.3920(15)
C39 C40 1.4889(14)
C39 C56 1.3987(15)
C40 C41 1.3929(16)
C40 C45 1.3933(15)
C41 H41 0.9500
C41 C42 1.3902(15)
C42 H42 0.9500
C42 C43 1.3948(16)
C43 C44 1.3921(16)
C43 C46 1.5089(14)
C44 H44 0.9500
C44 C45 1.3938(15)
C45 H45 0.9500
C46 H46A 0.9900
C46 H46B 0.9900
C46 C47 1.5189(15)
C47 C48 1.3932(15)
C47 C55 1.3946(15)
C48 H48 0.9500
C48 C49 1.4009(15)
C49 C50 1.4759(15)
C49 C53 1.4000(15)
C50 C51 1.3978(15)
C51 C52 1.4025(15)
C53 H53 0.9500
C53 C54 1.3874(16)
C54 H54 0.9500
C54 C55 1.3895(16)
C55 H55 0.9500
C56 C57 1.4267(15)
C57 C58 1.3879(16)
C57 C61 1.4958(16)
C58 H58 0.9500
C58 C59 1.4055(16)
C59 C60 1.4867(16)
C60 H60A 0.9800
C60 H60B 0.9800
C60 H60C 0.9800
C61 H61A 0.9800
C61 H61B 0.9800
C61 H61C 0.9800
C62 H62A 0.9800
C62 H62B 0.9800
C62 H62C 0.9800
C63 H63A 0.9800
C63 H63B 0.9800
C63 H63C 0.9800
C64 H64 0.9500
C65 H65 0.9500
C66 H66 1.0000
C66 C67 1.5174(17)
C66 C68 1.5183(17)
C67 H67A 0.9800
C67 H67B 0.9800
C67 H67C 0.9800
C68 H68A 0.9800
C68 H68B 0.9800
C68 H68C 0.9800
